data_4003029
loop_
_publ_author_name
'Owens-Baird, Bryan'
'Xu, Junyuan'
'Petrovykh, Dmitri Y.'
'Bondarchuk, Oleksandr'
'Ziouani, Yasmine'
'Gonz\'alez-Ballesteros, Noelia'
'Yox, Philip'
'Sapountzi, Foteini M.'
'Niemantsverdriet, Hans'
'Kolen&#x2019;ko, Yury V.'
'Kovnir, Kirill'

_publ_section_title
;
 NiP2: A Story of Two Divergent Polymorphic Multifunctional Materials
;
_journal_issue 9
_journal_name_full 'Chemistry of Materials'
_journal_page_first 3407
_journal_paper_doi 10.1021/acs.chemmater.9b00565
_journal_volume 31
_journal_year 2019
_chemical_formula_sum 'Ni P2'
_chemical_formula_weight 120.65
_space_group_crystal_system cubic
_space_group_IT_number 205
_space_group_name_Hall '-P 2ac 2ab 3'
_space_group_name_H-M_alt 'P a -3'
_symmetry_space_group_name_Hall '-P 2ac 2ab 3'
_symmetry_space_group_name_H-M 'P a -3'
_atom_sites_solution_primary direct
_atom_sites_solution_secondary difmap
_audit_creation_method SHELXL-2014/7
_cell_angle_alpha 90
_cell_angle_beta 90
_cell_angle_gamma 90
_cell_formula_units_Z 4
_cell_length_a 5.44750(10)
_cell_length_b 5.44750(10)
_cell_length_c 5.44750(10)
_cell_measurement_reflns_used 1012
_cell_measurement_temperature 100(2)
_cell_measurement_theta_max 45.118
_cell_measurement_theta_min 12.953
_cell_volume 161.656(5)
_computing_cell_refinement 'SAINT (8.34a) (Bruker, 2013)'
_computing_data_collection 'Apex3 (2016.9) (Bruker, 2016)'
_computing_data_reduction 'SAINT (8.34a) (Bruker, 2013)'
_computing_molecular_graphics 'Bruker SHELXTL'
_computing_publication_material 'Bruker SHELXTL'
_computing_structure_refinement 'SHELXL-2016/6 (Sheldrick, 2016)'
_computing_structure_solution 'SHELXT (Sheldrick, 2014)'
_diffrn_ambient_temperature 100(2)
_diffrn_measured_fraction_theta_full 1.000
_diffrn_measured_fraction_theta_max 1.000
_diffrn_measurement_device_type 'Bruker Photon100 CMOS'
_diffrn_measurement_method 'profile scans from /w and /p scans'
_diffrn_radiation_type MoK\a
_diffrn_radiation_wavelength 0.71073
_diffrn_reflns_av_R_equivalents 0.0400
_diffrn_reflns_av_unetI/netI 0.0250
_diffrn_reflns_Laue_measured_fraction_full 1.000
_diffrn_reflns_Laue_measured_fraction_max 1.000
_diffrn_reflns_limit_h_max 5
_diffrn_reflns_limit_h_min -7
_diffrn_reflns_limit_k_max 5
_diffrn_reflns_limit_k_min -7
_diffrn_reflns_limit_l_max 7
_diffrn_reflns_limit_l_min -5
_diffrn_reflns_number 1012
_diffrn_reflns_point_group_measured_fraction_full 1.000
_diffrn_reflns_point_group_measured_fraction_max 1.000
_diffrn_reflns_theta_full 25.242
_diffrn_reflns_theta_max 30.071
_diffrn_reflns_theta_min 6.488
_diffrn_source Micro-source
_exptl_absorpt_coefficient_mu 13.337
_exptl_absorpt_correction_T_max 0.7460
_exptl_absorpt_correction_T_min 0.5701
_exptl_absorpt_correction_type multi-scan
_exptl_absorpt_process_details 'SADABS 2016/2 (Sheldrick, 2016)'
_exptl_crystal_colour Black
_exptl_crystal_density_diffrn 4.957
_exptl_crystal_density_meas ?
_exptl_crystal_density_method 'not measured'
_exptl_crystal_description Block
_exptl_crystal_F_000 232
_exptl_crystal_size_max 0.01
_exptl_crystal_size_mid 0.01
_exptl_crystal_size_min 0.01
_refine_diff_density_max 0.478
_refine_diff_density_min -0.383
_refine_diff_density_rms 0.138
_refine_ls_extinction_coef 0.024(6)
_refine_ls_extinction_expression Fc^*^=kFc[1+0.001xFc^2^\l^3^/sin(2\q)]^-1/4^
_refine_ls_extinction_method 'SHELXL-2014/7 (Sheldrick 2014'
_refine_ls_goodness_of_fit_ref 1.223
_refine_ls_hydrogen_treatment undef
_refine_ls_matrix_type full
_refine_ls_number_parameters 8
_refine_ls_number_reflns 82
_refine_ls_number_restraints 0
_refine_ls_restrained_S_all 1.223
_refine_ls_R_factor_all 0.0214
_refine_ls_R_factor_gt 0.0189
_refine_ls_shift/su_max 0.000
_refine_ls_shift/su_mean 0.000
_refine_ls_structure_factor_coef Fsqd
_refine_ls_weighting_details 'w=1/[\s^2^(Fo^2^)+0.4050P] where P=(Fo^2^+2Fc^2^)/3'
_refine_ls_weighting_scheme calc
_refine_ls_wR_factor_gt 0.0393
_refine_ls_wR_factor_ref 0.0401
_reflns_Friedel_coverage 0.000
_reflns_number_gt 74
_reflns_number_total 82
_reflns_threshold_expression 'I > 2\s(I)'
_cod_data_source_file cm9b00565_si_002.cif
_cod_data_source_block redo
_cod_depositor_comments
;
The following automatic conversions were performed:

'_exptl_crystal_density_meas' value 'not measured' was changed to '?'
- the value is perceived as not measured.

Automatic conversion script
Id: cif_fix_values 4973 2017-02-22 13:04:09Z antanas 
;
_cod_original_cell_volume 161.656(9)
_cod_database_code 4003029
_shelx_shelxl_version_number 2014/7
_shelx_space_group_comment
;
The symmetry employed for this shelxl refinement is uniquely defined
by the following loop, which should always be used as a source of
symmetry information in preference to the above space-group names.
They are only intended as comments.
;

loop_
_space_group_symop_operation_xyz
'x, y, z'
'-x+1/2, -y, z+1/2'
'-x, y+1/2, -z+1/2'
'x+1/2, -y+1/2, -z'
'z, x, y'
'z+1/2, -x+1/2, -y'
'-z+1/2, -x, y+1/2'
'-z, x+1/2, -y+1/2'
'y, z, x'
'-y, z+1/2, -x+1/2'
'y+1/2, -z+1/2, -x'
'-y+1/2, -z, x+1/2'
'-x, -y, -z'
'x-1/2, y, -z-1/2'
'x, -y-1/2, z-1/2'
'-x-1/2, y-1/2, z'
'-z, -x, -y'
'-z-1/2, x-1/2, y'
'z-1/2, x, -y-1/2'
'z, -x-1/2, y-1/2'
'-y, -z, -x'
'y, -z-1/2, x-1/2'
'-y-1/2, z-1/2, x'
'y-1/2, z, -x-1/2'

loop_
_atom_site_label
_atom_site_type_symbol
_atom_site_fract_x
_atom_site_fract_y
_atom_site_fract_z
_atom_site_U_iso_or_equiv
_atom_site_adp_type
_atom_site_occupancy
_atom_site_site_symmetry_order
_atom_site_calc_flag
_atom_site_refinement_flags_posn
_atom_site_refinement_flags_adp
_atom_site_refinement_flags_occupancy
Ni2 Ni 1.0000 0.0000 0.0000 0.0023(3) Uani 1 6 d S T P
P3 P 0.88454(10) 0.38454(10) 0.11546(10) 0.0028(3) Uani 1 3 d S T P

loop_
_atom_site_aniso_label
_atom_site_aniso_U_11
_atom_site_aniso_U_22
_atom_site_aniso_U_33
_atom_site_aniso_U_23
_atom_site_aniso_U_13
_atom_site_aniso_U_12
Ni2 0.0023(3) 0.0023(3) 0.0023(3) 0.00010(16) 0.00010(16) 0.00010(16)
P3 0.0028(3) 0.0028(3) 0.0028(3) 0.0001(2) 0.0001(2) -0.0001(2)

loop_
_atom_type_symbol
_atom_type_description
_atom_type_scat_dispersion_real
_atom_type_scat_dispersion_imag
_atom_type_scat_source
Ni Ni 0.3393 1.1124 'International Tables Vol C Tables 4.2.6.8 and 6.1.1.4'
P P 0.1023 0.0942 'International Tables Vol C Tables 4.2.6.8 and 6.1.1.4'

loop_
_geom_angle_atom_site_label_1
_geom_angle_atom_site_label_2
_geom_angle_atom_site_label_3
_geom_angle
_geom_angle_site_symmetry_1
_geom_angle_site_symmetry_3
P3 Ni2 P3 85.619(9) . 16_755
P3 Ni2 P3 94.381(9) . 4
P3 Ni2 P3 180.0 16_755 4
P3 Ni2 P3 94.380(9) . 3_745
P3 Ni2 P3 85.620(9) 16_755 3_745
P3 Ni2 P3 94.380(9) 4 3_745
P3 Ni2 P3 85.620(9) . 15_565
P3 Ni2 P3 94.380(9) 16_755 15_565
P3 Ni2 P3 85.620(9) 4 15_565
P3 Ni2 P3 180.0 3_745 15_565
P3 Ni2 P3 180.0 . 13_755
P3 Ni2 P3 94.380(9) 16_755 13_755
P3 Ni2 P3 85.620(9) 4 13_755
P3 Ni2 P3 85.620(9) 3_745 13_755
P3 Ni2 P3 94.380(9) 15_565 13_755
P3 P3 Ni2 102.26(2) 13_765 3_755
P3 P3 Ni2 102.26(2) 13_765 .
Ni2 P3 Ni2 115.619(17) 3_755 .
P3 P3 Ni2 102.26(2) 13_765 4_455
Ni2 P3 Ni2 115.619(17) 3_755 4_455
Ni2 P3 Ni2 115.619(17) . 4_455

loop_
_geom_bond_atom_site_label_1
_geom_bond_atom_site_label_2
_geom_bond_distance
_geom_bond_site_symmetry_2
Ni2 P3 2.2758(2) .
Ni2 P3 2.2758(2) 16_755
Ni2 P3 2.2758(2) 4
Ni2 P3 2.2758(2) 3_745
Ni2 P3 2.2758(2) 15_565
Ni2 P3 2.2758(2) 13_755
P3 P3 2.179(2) 13_765
P3 Ni2 2.2758(2) 3_755
P3 Ni2 2.2758(2) 4_455
